data_2012550
loop_
_publ_author_name
'Harrity, Joseph P. A.'
'Adams, Harry'
'Davies, Mark W.'
'Wybrow, Robert A.J.'
'Johnson, Christopher N.'

_publ_section_title 5-Butyl-4-(4,4,5,5-tetramethyl-1,3,2-dioxaborolan-2-yl)-3-(2,4,6-trimethylphenyl)isoxazole
_journal_issue 3
_journal_name_full 'Acta Crystallographica Section C'
_journal_page_first o168
_journal_page_last o169
_journal_paper_doi 10.1107/S0108270101017942
_journal_volume 58
_journal_year 2002
_chemical_formula_iupac 'C22 H32 B N O3'
_chemical_formula_moiety 'C22 H32 B N O3'
_chemical_formula_sum 'C22 H32 B N O3'
_chemical_formula_weight 369.30
_chemical_name_systematic
;
 5-Butyl-4-(4,4,5,5-tetramethyl-[1,3,2]dioxaborolan-2-yl)-3-
(2,4,6-trimethylphenyl)-isoxazole
;
_space_group_IT_number 15
_symmetry_cell_setting monoclinic
_symmetry_space_group_name_Hall '-C 2yc'
_symmetry_space_group_name_H-M 'C 1 2/c 1'
_atom_sites_solution_hydrogens geom
_atom_sites_solution_primary direct
_atom_sites_solution_secondary difmap
_audit_creation_method SHELXL-97
_cell_angle_alpha 90.00
_cell_angle_beta 105.331(4)
_cell_angle_gamma 90.00
_cell_formula_units_Z 16
_cell_length_a 33.132(6)
_cell_length_b 9.9664(18)
_cell_length_c 27.505(5)
_cell_measurement_reflns_used 52
_cell_measurement_temperature 150(2)
_cell_measurement_theta_max 24.00
_cell_measurement_theta_min 1.54
_cell_volume 8759(3)
_computing_cell_refinement SMART
_computing_data_collection 'SMART (Bruker, 1997-2001)'
_computing_data_reduction 'SAINT (Bruker, 1999); SHELXTL (Bruker, 1997)'
_computing_molecular_graphics 'SHELXTL (Bruker, 1997)'
_computing_publication_material SHELXTL
_computing_structure_refinement 'SHELXL97 (Sheldrick, 1997)'
_computing_structure_solution 'SHELXS97 (Sheldrick, 1997)'
_diffrn_ambient_temperature 150(2)
_diffrn_measured_fraction_theta_full .999
_diffrn_measured_fraction_theta_max .999
_diffrn_measurement_device_type 'Bruker SMART1000 CCD area-detector'
_diffrn_measurement_method \w
_diffrn_radiation_monochromator graphite
_diffrn_radiation_source 'fine-focus sealed tube'
_diffrn_radiation_type MoK\a
_diffrn_radiation_wavelength .71073
_diffrn_reflns_av_R_equivalents .1229
_diffrn_reflns_av_sigmaI/netI .1823
_diffrn_reflns_limit_h_max 39
_diffrn_reflns_limit_h_min -22
_diffrn_reflns_limit_k_max 11
_diffrn_reflns_limit_k_min -11
_diffrn_reflns_limit_l_max 29
_diffrn_reflns_limit_l_min -32
_diffrn_reflns_number 20283
_diffrn_reflns_theta_full 25.00
_diffrn_reflns_theta_max 25.00
_diffrn_reflns_theta_min 1.54
_diffrn_standards_decay_% .00
_diffrn_standards_interval_count 0
_diffrn_standards_interval_time 0
_diffrn_standards_number 0
_exptl_absorpt_coefficient_mu .072
_exptl_absorpt_correction_T_max 1.000000
_exptl_absorpt_correction_T_min .577250
_exptl_absorpt_correction_type multi-scan
_exptl_absorpt_process_details '(SADABS; Bruker, 1999)'
_exptl_crystal_colour Colourless
_exptl_crystal_density_diffrn 1.120
_exptl_crystal_density_method 'not measured'
_exptl_crystal_description 'square prism'
_exptl_crystal_F_000 3200
_exptl_crystal_size_max .23
_exptl_crystal_size_mid .12
_exptl_crystal_size_min .08
_refine_diff_density_max .666
_refine_diff_density_min -.268
_refine_ls_extinction_method none
_refine_ls_goodness_of_fit_ref .850
_refine_ls_hydrogen_treatment constr
_refine_ls_matrix_type full
_refine_ls_number_parameters 505
_refine_ls_number_reflns 7714
_refine_ls_number_restraints 61
_refine_ls_restrained_S_all .848
_refine_ls_R_factor_all .1812
_refine_ls_R_factor_gt .0631
_refine_ls_shift/su_max <0.001
_refine_ls_shift/su_mean .000
_refine_ls_structure_factor_coef Fsqd
_refine_ls_weighting_details 'calc w = 1/[\s^2^(Fo^2^)+(0.0574P)^2^] where P = (Fo^2^+2Fc^2^)/3'
_refine_ls_weighting_scheme calc
_refine_ls_wR_factor_gt .1283
_refine_ls_wR_factor_ref .1721
_reflns_number_gt 2827
_reflns_number_total 7714
_reflns_threshold_expression I>2\s(I)
_cod_data_source_file bm1469.cif
_cod_data_source_block I
_cod_depositor_comments
;
The following automatic conversions were performed:
'_symmetry_cell_setting' value 'Monoclinic' changed to 'monoclinic'
according to '/home/saulius/struct/CIF-dictionaries/cif_core.dic'
dictionary named 'cif_core.dic' version 2.4.1 from 2010-06-29.

Automatic conversion script
Id: cif_fix_enum 1527 2010-12-29 10:47:43Z saulius 

The following automatic conversions were performed:

'_symmetry_cell_setting' value 'Monoclinic' changed to 'monoclinic'
according to /home/saulius/struct/CIF-dictionaries/cif_core.dic
dictionary named 'cif_core.dic' version 2.4.1 from 2010-06-29.

Automatic conversion script
Id: cif_fix_values 1715 2011-07-08 13:25:40Z adriana 
;
_cod_original_sg_symbol_H-M 'C 2/c'
_cod_database_code 2012550
_cod_database_fobs_code 2012550

loop_
_symmetry_equiv_pos_as_xyz
'x, y, z'
'-x, y, -z+1/2'
'x+1/2, y+1/2, z'
'-x+1/2, y+1/2, -z+1/2'
'-x, -y, -z'
'x, -y, z-1/2'
'-x+1/2, -y+1/2, -z'
'x+1/2, -y+1/2, z-1/2'

loop_
_atom_site_label
_atom_site_fract_x
_atom_site_fract_y
_atom_site_fract_z
_atom_site_U_iso_or_equiv
_atom_site_adp_type
_atom_site_calc_flag
_atom_site_refinement_flags
_atom_site_occupancy
_atom_site_disorder_assembly
_atom_site_disorder_group
_atom_site_type_symbol
B1 .18860(14) .4803(5) .67222(18) .0325(12) Uani d . 1 . . B
O1 .15931(8) .1987(3) .74555(10) .0431(8) Uani d . 1 . . O
O2 .19963(8) .4903(2) .62788(9) .0338(7) Uani d . 1 . . O
O3 .19014(8) .6005(2) .69723(9) .0380(7) Uani d . 1 . . O
N2 .16948(10) .1224(3) .70690(13) .0422(9) Uani d . 1 . . N
C1 .19545(13) .7055(4) .66187(15) .0348(11) Uani d . 1 . . C
C2 .21588(13) .6264(4) .62582(15) .0334(10) Uani d . 1 . . C
C3 .17970(12) .2105(4) .67698(16) .0348(11) Uani d . 1 . . C
C4 .17727(12) .3469(4) .69395(15) .0308(10) Uani d . 1 . . C
C5 .16448(12) .3315(4) .73686(15) .0328(10) Uani d . 1 . . C
C6 .19009(13) .1607(4) .63104(16) .0318(10) Uani d . 1 . . C
C7 .15795(13) .1130(4) .59088(16) .0352(11) Uani d . 1 . . C
C8 .16813(13) .0652(4) .54825(16) .0383(11) Uani d . 1 . . C
H8A .1464 .0330 .5208 .046 Uiso calc R 1 . . H
C9 .20874(14) .0630(4) .54439(17) .0397(12) Uani d . 1 . . C
C10 .24014(13) .1103(4) .58483(17) .0379(11) Uani d . 1 . . C
H10A .2683 .1091 .5827 .045 Uiso calc R 1 . . H
C11 .23164(13) .1589(4) .62793(16) .0334(10) Uani d . 1 . . C
C12 .26644(12) .2081(4) .67125(16) .0451(12) Uani d . 1 . . C
H12A .2932 .2006 .6625 .068 Uiso calc R 1 . . H
H12B .2674 .1535 .7012 .068 Uiso calc R 1 . . H
H12C .2614 .3021 .6783 .068 Uiso calc R 1 . . H
C13 .11276(12) .1116(4) .59272(16) .0417(12) Uani d . 1 . . C
H13A .0952 .0747 .5611 .063 Uiso calc R 1 . . H
H13B .1037 .2034 .5972 .063 Uiso calc R 1 . . H
H13C .1100 .0559 .6210 .063 Uiso calc R 1 . . H
C14 .21890(14) .0124(4) .49704(17) .0580(14) Uani d . 1 . . C
H14A .1931 -.0163 .4726 .087 Uiso calc R 1 . . H
H14B .2382 -.0638 .5055 .087 Uiso calc R 1 . . H
H14C .2320 .0844 .4824 .087 Uiso calc R 1 . . H
C15 .20384(13) .6759(4) .57210(15) .0483(13) Uani d . 1 . . C
H15A .2178 .6210 .5518 .072 Uiso calc R 1 . . H
H15B .2125 .7697 .5712 .072 Uiso calc R 1 . . H
H15C .1734 .6691 .5584 .072 Uiso calc R 1 . . H
C16 .26320(12) .6143(4) .64494(17) .0518(13) Uani d . 1 . . C
H16A .2740 .5634 .6206 .078 Uiso calc R 1 . . H
H16B .2704 .5676 .6775 .078 Uiso calc R 1 . . H
H16C .2757 .7041 .6491 .078 Uiso calc R 1 . . H
C17 .22254(14) .8163(4) .69176(16) .0492(13) Uani d . 1 . . C
H17A .2074 .8607 .7134 .074 Uiso calc R 1 . . H
H17B .2291 .8821 .6685 .074 Uiso calc R 1 . . H
H17C .2486 .7777 .7126 .074 Uiso calc R 1 . . H
C18 .15211(13) .7581(4) .63646(16) .0460(12) Uani d . 1 . . C
H18A .1411 .8070 .6611 .069 Uiso calc R 1 . . H
H18B .1335 .6827 .6229 .069 Uiso calc R 1 . . H
H18C .1536 .8185 .6089 .069 Uiso calc R 1 . . H
C19 .15366(12) .4230(4) .77390(15) .0382(11) Uani d . 1 A . C
H19A .1562 .5169 .7633 .046 Uiso calc R 1 . . H
H19B .1740 .4099 .8071 .046 Uiso calc R 1 . . H
C20 .10990(15) .4010(5) .77929(18) .0580(14) Uani d D 1 . . C
H20A .1062 .4471 .8097 .070 Uiso calc PR .512(9) A 1 H
H20B .1044 .3040 .7821 .070 Uiso calc PR .512(9) A 1 H
H20C .1108 .3179 .7993 .070 Uiso d PR .488(9) A 2 H
H20D .1037 .4754 .8000 .070 Uiso d PR .488(9) A 2 H
C21A .0799(2) .4610(14) .7309(3) .059(4) Uani d PDU .512(9) A 1 C
H21A .0911 .5494 .7244 .070 Uiso calc PR .512(9) A 1 H
H21B .0806 .4020 .7021 .070 Uiso calc PR .512(9) A 1 H
C21B .0712(3) .3846(9) .7332(4) .066(4) Uani d PDU .488(9) A 2 C
H21C .0773 .3239 .7076 .079 Uiso calc PR .488(9) A 2 H
H21D .0467 .3502 .7435 .079 Uiso calc PR .488(9) A 2 H
C22A .0347(3) .4796(12) .7312(5) .087(5) Uani d PDU .512(9) A 1 C
H22A .0192 .5204 .6994 .130 Uiso calc PR .512(9) A 1 H
H22B .0333 .5382 .7593 .130 Uiso calc PR .512(9) A 1 H
H22C .0224 .3922 .7352 .130 Uiso calc PR .512(9) A 1 H
C22B .0643(4) .5269(10) .7140(5) .060(4) Uani d PDU .488(9) A 2 C
H22D .0404 .5295 .6841 .091 Uiso calc PR .488(9) A 2 H
H22E .0894 .5590 .7053 .091 Uiso calc PR .488(9) A 2 H
H22F .0586 .5845 .7403 .091 Uiso calc PR .488(9) A 2 H
B1A .08846(15) .0006(5) .40110(18) .0344(12) Uani d . 1 . . B
N2A .11705(11) .3561(3) .37449(13) .0454(10) Uani d . 1 . . N
O1A .12632(9) .2805(3) .33470(11) .0509(9) Uani d . 1 . . O
O2A .08039(8) -.0109(2) .44728(10) .0375(7) Uani d . 1 . . O
O3A .08283(8) -.1170(3) .37447(10) .0414(8) Uani d . 1 . . O
C1A .07694(14) -.2228(4) .40897(16) .0396(11) Uani d . 1 . . C
C2A .06054(13) -.1418(4) .44826(15) .0370(11) Uani d . 1 . . C
C3A .10346(12) .2667(4) .40129(16) .0358(11) Uani d . 1 . . C
C4A .10266(12) .1326(4) .38154(16) .0340(10) Uani d . 1 . . C
C5A .11766(13) .1497(4) .34067(17) .0420(12) Uani d . 1 . . C
C6A .09173(13) .3156(4) .44646(15) .0317(10) Uani d . 1 . . C
C7A .12315(13) .3626(4) .48839(16) .0354(11) Uani d . 1 . . C
C8A .11199(13) .4091(4) .53059(16) .0365(11) Uani d . 1 . . C
H8AA .1331 .4416 .5586 .044 Uiso calc R 1 . . H
C9A .07087(14) .4093(4) .53289(16) .0346(11) Uani d . 1 . . C
C10A .04017(13) .3637(4) .49119(15) .0352(11) Uani d . 1 . . C
H10B .0117 .3653 .4922 .042 Uiso calc R 1 . . H
C11A .04974(13) .3162(4) .44841(16) .0337(11) Uani d . 1 . . C
C12A .01548(13) .2680(4) .40371(15) .0459(12) Uani d . 1 . . C
H12D -.0117 .2758 .4114 .069 Uiso calc R 1 . . H
H12E .0205 .1740 .3966 .069 Uiso calc R 1 . . H
H12F .0154 .3230 .3742 .069 Uiso calc R 1 . . H
C13A .16866(12) .3660(4) .48762(17) .0463(12) Uani d . 1 . . C
H13D .1857 .4015 .5197 .069 Uiso calc R 1 . . H
H13E .1718 .4238 .4600 .069 Uiso calc R 1 . . H
H13F .1780 .2750 .4826 .069 Uiso calc R 1 . . H
C14A .05952(13) .4571(4) .57979(15) .0464(12) Uani d . 1 . . C
H14D .0292 .4512 .5746 .070 Uiso calc R 1 . . H
H14E .0685 .5505 .5867 .070 Uiso calc R 1 . . H
H14F .0736 .4007 .6085 .070 Uiso calc R 1 . . H
C15A .01384(12) -.1174(4) .43315(16) .0461(12) Uani d . 1 . . C
H15D .0053 -.0833 .3985 .069 Uiso calc R 1 . . H
H15E .0067 -.0513 .4560 .069 Uiso calc R 1 . . H
H15F -.0008 -.2017 .4352 .069 Uiso calc R 1 . . H
C16A .07476(14) -.1969(4) .50189(15) .0519(13) Uani d . 1 . . C
H16D .0635 -.1408 .5244 .078 Uiso calc R 1 . . H
H16E .1054 -.1964 .5132 .078 Uiso calc R 1 . . H
H16F .0646 -.2890 .5025 .078 Uiso calc R 1 . . H
C17A .11966(14) -.2872(4) .43053(18) .0599(14) Uani d . 1 . . C
H17D .1278 -.3370 .4039 .090 Uiso calc R 1 . . H
H17E .1182 -.3489 .4578 .090 Uiso calc R 1 . . H
H17F .1404 -.2172 .4438 .090 Uiso calc R 1 . . H
C18A .04637(14) -.3259(4) .37939(16) .0527(13) Uani d . 1 . . C
H18D .0190 -.2837 .3659 .079 Uiso calc R 1 . . H
H18E .0437 -.4001 .4017 .079 Uiso calc R 1 . . H
H18F .0567 -.3602 .3515 .079 Uiso calc R 1 . . H
C19A .12705(15) .0590(4) .30167(17) .0518(13) Uani d . 1 B . C
H19C .1197 -.0341 .3084 .062 Uiso calc R 1 . . H
H19D .1575 .0615 .3048 .062 Uiso calc R 1 . . H
C20A .10384(17) .0959(6) .2484(2) .0808(18) Uani d D 1 . . C
H20W .1224 .1648 .2398 .097 Uiso calc PR .327(13) B 1 H
H20X .1079 .0152 .2292 .097 Uiso calc PR .327(13) B 1 H
H20Y .1157 .0500 .2234 .097 Uiso d PR .673(13) B 2 H
H20Z .1044 .1941 .2430 .097 Uiso d PR .673(13) B 2 H
C21 .0612(5) .1429(17) .2192(13) .227(16) Uiso d PDU .327(13) B 1 C
H21E .0639 .2007 .1910 .272 Uiso calc PR .327(13) B 1 H
H21H .0485 .1971 .2415 .272 Uiso calc PR .327(13) B 1 H
C21' .0574(2) .0737(10) .2370(4) .086(4) Uiso d PDU .673(13) B 2 C
H21F .0435 .1327 .2085 .103 Uiso calc PR .673(13) B 2 H
H21G .0480 .1022 .2667 .103 Uiso calc PR .673(13) B 2 H
C22 .0331(5) .0256(19) .1988(7) .075(7) Uiso d PDU .327(13) B 1 C
H22G .0039 .0554 .1894 .112 Uiso calc PR .327(13) B 1 H
H22H .0368 -.0443 .2247 .112 Uiso calc PR .327(13) B 1 H
H22I .0403 -.0106 .1690 .112 Uiso calc PR .327(13) B 1 H
C22' .0427(4) -.0677(10) .2239(5) .146(5) Uiso d PDU .673(13) B 2 C
H22J .0133 -.0757 .2244 .219 Uiso calc PR .673(13) B 2 H
H22K .0598 -.1297 .2486 .219 Uiso calc PR .673(13) B 2 H
H22L .0454 -.0900 .1902 .219 Uiso calc PR .673(13) B 2 H

loop_
_atom_site_aniso_label
_atom_site_aniso_U_11
_atom_site_aniso_U_22
_atom_site_aniso_U_33
_atom_site_aniso_U_12
_atom_site_aniso_U_13
_atom_site_aniso_U_23
B1 .030(3) .036(3) .030(3) .003(2) .005(2) -.005(2)
O1 .059(2) .0339(18) .0467(19) .0006(15) .0329(16) .0056(15)
O2 .0476(19) .0243(15) .0333(18) -.0015(13) .0172(14) -.0014(13)
O3 .059(2) .0289(16) .0299(17) -.0009(14) .0190(15) .0004(14)
N2 .062(3) .029(2) .045(2) -.0007(18) .032(2) -.0014(18)
C1 .044(3) .027(2) .038(3) .000(2) .019(2) .002(2)
C2 .042(3) .024(2) .038(3) -.002(2) .017(2) .000(2)
C3 .036(3) .030(2) .042(3) .003(2) .016(2) .004(2)
C4 .039(3) .023(2) .029(3) .0026(19) .008(2) .0033(19)
C5 .043(3) .021(2) .034(3) .0005(19) .010(2) .005(2)
C6 .041(3) .021(2) .035(3) .003(2) .013(2) .003(2)
C7 .043(3) .022(2) .044(3) .000(2) .016(2) .006(2)
C8 .047(3) .030(2) .040(3) -.002(2) .013(2) .000(2)
C9 .050(3) .034(3) .043(3) .001(2) .026(3) -.001(2)
C10 .031(3) .034(2) .053(3) .003(2) .020(2) .002(2)
C11 .038(3) .026(2) .040(3) -.001(2) .017(2) .004(2)
C12 .043(3) .043(3) .054(3) .003(2) .020(3) .002(2)
C13 .042(3) .035(3) .051(3) .001(2) .018(2) .001(2)
C14 .078(4) .050(3) .058(3) -.005(3) .037(3) -.011(3)
C15 .077(4) .033(3) .041(3) -.001(2) .027(3) .004(2)
C16 .047(3) .044(3) .071(4) -.004(2) .027(3) -.001(3)
C17 .073(4) .027(2) .048(3) -.008(2) .017(3) -.005(2)
C18 .050(3) .039(3) .054(3) .009(2) .023(2) .007(2)
C19 .048(3) .033(2) .036(3) -.002(2) .016(2) .003(2)
C20 .064(4) .069(3) .052(3) -.007(3) .034(3) -.020(3)
C21A .033(7) .082(12) .053(9) -.012(8) -.003(7) -.030(9)
C21B .052(9) .053(7) .098(10) -.024(6) .028(7) -.039(7)
C22A .055(7) .099(10) .106(10) .008(7) .021(7) -.014(8)
C22B .045(10) .089(9) .044(8) .002(7) .005(7) .003(6)
B1A .040(3) .033(3) .032(3) .003(2) .013(3) .004(2)
N2A .070(3) .033(2) .042(2) -.0019(19) .031(2) .0016(18)
O1A .082(2) .0329(18) .053(2) -.0020(16) .0444(18) -.0003(15)
O2A .053(2) .0279(16) .0329(18) -.0070(14) .0141(15) .0014(13)
O3A .059(2) .0278(16) .0452(19) -.0050(14) .0275(16) .0002(14)
C1A .056(3) .025(2) .042(3) -.003(2) .021(2) .007(2)
C2A .052(3) .025(2) .037(3) -.007(2) .017(2) .004(2)
C3A .038(3) .033(3) .039(3) -.002(2) .013(2) .005(2)
C4A .038(3) .027(2) .041(3) .0063(19) .017(2) .004(2)
C5A .059(3) .023(2) .055(3) -.002(2) .032(3) -.001(2)
C6A .045(3) .021(2) .032(3) -.001(2) .016(2) .0008(19)
C7A .042(3) .026(2) .040(3) -.001(2) .014(2) .004(2)
C8A .041(3) .032(2) .036(3) -.004(2) .010(2) -.002(2)
C9A .046(3) .025(2) .033(3) -.001(2) .012(2) .003(2)
C10A .037(3) .030(2) .042(3) .001(2) .016(2) .003(2)
C11A .041(3) .024(2) .036(3) .003(2) .011(2) .003(2)
C12A .050(3) .043(3) .044(3) .008(2) .012(2) -.005(2)
C13A .041(3) .039(3) .063(3) .000(2) .021(2) .008(2)
C14A .053(3) .049(3) .040(3) .010(2) .017(2) -.004(2)
C15A .048(3) .043(3) .054(3) -.005(2) .025(2) .002(2)
C16A .079(4) .037(3) .042(3) -.006(2) .020(3) .012(2)
C17A .068(4) .034(3) .084(4) .003(3) .031(3) .010(3)
C18A .073(4) .039(3) .054(3) -.018(3) .031(3) -.012(2)
C19A .073(4) .035(3) .061(4) .000(2) .041(3) .000(2)
C20A .093(5) .090(4) .066(4) .027(4) .033(3) -.018(3)

loop_
_atom_type_symbol
_atom_type_description
_atom_type_scat_dispersion_real
_atom_type_scat_dispersion_imag
_atom_type_scat_source
C C .0033 .0016 'International Tables Vol C Tables 4.2.6.8 and 6.1.1.4'
H H .0000 .0000 'International Tables Vol C Tables 4.2.6.8 and 6.1.1.4'
B B .0013 .0007 'International Tables Vol C Tables 4.2.6.8 and 6.1.1.4'
N N .0061 .0033 'International Tables Vol C Tables 4.2.6.8 and 6.1.1.4'
O O .0106 .0060 'International Tables Vol C Tables 4.2.6.8 and 6.1.1.4'

loop_
_geom_angle_atom_site_label_1
_geom_angle_atom_site_label_2
_geom_angle_atom_site_label_3
_geom_angle
_geom_angle_publ_flag
O2 B1 O3 113.6(4) ?
O2 B1 C4 123.9(4) ?
O3 B1 C4 122.5(4) ?
C5 O1 N2 108.9(3) y
B1 O2 C2 106.8(3) ?
B1 O3 C1 106.5(3) ?
C3 N2 O1 105.3(3) y
O3 C1 C18 106.7(3) ?
O3 C1 C17 108.4(3) ?
C18 C1 C17 110.5(3) ?
O3 C1 C2 102.1(3) ?
C18 C1 C2 113.6(3) ?
C17 C1 C2 114.8(3) ?
O2 C2 C15 109.6(3) ?
O2 C2 C16 105.6(3) ?
C15 C2 C16 110.2(3) ?
O2 C2 C1 102.6(3) ?
C15 C2 C1 114.3(3) ?
C16 C2 C1 113.7(3) ?
N2 C3 C4 112.5(4) y
N2 C3 C6 118.0(3) ?
C4 C3 C6 129.5(4) ?
C5 C4 C3 103.3(3) y
C5 C4 B1 126.5(4) ?
C3 C4 B1 130.1(4) ?
C4 C5 O1 110.1(3) ?
C4 C5 C19 135.5(4) ?
O1 C5 C19 114.4(3) y
C7 C6 C11 120.2(4) ?
C7 C6 C3 119.2(4) ?
C11 C6 C3 120.7(4) ?
C8 C7 C6 118.6(4) ?
C8 C7 C13 119.3(4) ?
C6 C7 C13 122.0(4) ?
C9 C8 C7 122.1(4) ?
C9 C8 H8A 118.9 ?
C7 C8 H8A 118.9 ?
C8 C9 C10 118.2(4) ?
C8 C9 C14 121.0(4) ?
C10 C9 C14 120.8(4) ?
C11 C10 C9 121.9(4) ?
C11 C10 H10A 119.1 ?
C9 C10 H10A 119.1 ?
C10 C11 C6 119.0(4) ?
C10 C11 C12 120.5(4) ?
C6 C11 C12 120.5(4) ?
C11 C12 H12A 109.5 ?
C11 C12 H12B 109.5 ?
H12A C12 H12B 109.5 ?
C11 C12 H12C 109.5 ?
H12A C12 H12C 109.5 ?
H12B C12 H12C 109.5 ?
C7 C13 H13A 109.5 ?
C7 C13 H13B 109.5 ?
H13A C13 H13B 109.5 ?
C7 C13 H13C 109.5 ?
H13A C13 H13C 109.5 ?
H13B C13 H13C 109.5 ?
C9 C14 H14A 109.5 ?
C9 C14 H14B 109.5 ?
H14A C14 H14B 109.5 ?
C9 C14 H14C 109.5 ?
H14A C14 H14C 109.5 ?
H14B C14 H14C 109.5 ?
C2 C15 H15A 109.5 ?
C2 C15 H15B 109.5 ?
H15A C15 H15B 109.5 ?
C2 C15 H15C 109.5 ?
H15A C15 H15C 109.5 ?
H15B C15 H15C 109.5 ?
C2 C16 H16A 109.5 ?
C2 C16 H16B 109.5 ?
H16A C16 H16B 109.5 ?
C2 C16 H16C 109.5 ?
H16A C16 H16C 109.5 ?
H16B C16 H16C 109.5 ?
C1 C17 H17A 109.5 ?
C1 C17 H17B 109.5 ?
H17A C17 H17B 109.5 ?
C1 C17 H17C 109.5 ?
H17A C17 H17C 109.5 ?
H17B C17 H17C 109.5 ?
C1 C18 H18A 109.5 ?
C1 C18 H18B 109.5 ?
H18A C18 H18B 109.5 ?
C1 C18 H18C 109.5 ?
H18A C18 H18C 109.5 ?
H18B C18 H18C 109.5 ?
C5 C19 C20 113.0(3) ?
C5 C19 H19A 109.0 ?
C20 C19 H19A 109.0 ?
C5 C19 H19B 109.0 ?
C20 C19 H19B 109.0 ?
H19A C19 H19B 107.8 ?
C19 C20 C21B 122.7(6) ?
C19 C20 C21A 105.8(5) ?
C21B C20 C21A 30.7(5) ?
C19 C20 H20A 110.6 ?
C21B C20 H20A 118.6 ?
C21A C20 H20A 110.6 ?
C19 C20 H20B 110.6 ?
C21B C20 H20B 80.2 ?
C21A C20 H20B 110.6 ?
H20A C20 H20B 108.7 ?
C19 C20 H20C 106.7 ?
C21B C20 H20C 105.3 ?
C21A C20 H20C 135.8 ?
H20A C20 H20C 84.9 ?
H20B C20 H20C 28.4 ?
C19 C20 H20D 107.4 ?
C21B C20 H20D 107.2 ?
C21A C20 H20D 91.2 ?
H20A C20 H20D 22.3 ?
H20B C20 H20D 128.1 ?
H20C C20 H20D 106.7 ?
C22A C21A C20 116.8(8) ?
C22A C21A H21A 108.1 ?
C20 C21A H21A 108.1 ?
C22A C21A H21B 108.1 ?
C20 C21A H21B 108.1 ?
H21A C21A H21B 107.3 ?
C22B C21B C20 101.7(6) ?
C22B C21B H21C 111.4 ?
C20 C21B H21C 111.4 ?
C22B C21B H21D 111.4 ?
C20 C21B H21D 111.4 ?
H21C C21B H21D 109.3 ?
C21A C22A H22A 109.5 ?
C21A C22A H22B 109.5 ?
H22A C22A H22B 109.5 ?
C21A C22A H22C 109.5 ?
H22A C22A H22C 109.5 ?
H22B C22A H22C 109.5 ?
C21B C22B H22D 109.5 ?
C21B C22B H22E 109.5 ?
H22D C22B H22E 109.5 ?
C21B C22B H22F 109.5 ?
H22D C22B H22F 109.5 ?
H22E C22B H22F 109.5 ?
O3A B1A O2A 113.1(4) ?
O3A B1A C4A 123.7(4) ?
O2A B1A C4A 123.2(4) ?
C3A N2A O1A 104.4(3) y
C5A O1A N2A 108.6(3) y
B1A O2A C2A 106.9(3) ?
B1A O3A C1A 107.0(3) ?
O3A C1A C18A 108.9(3) ?
O3A C1A C17A 106.6(3) ?
C18A C1A C17A 110.1(4) ?
O3A C1A C2A 101.9(3) ?
C18A C1A C2A 114.6(4) ?
C17A C1A C2A 114.0(4) ?
O2A C2A C15A 106.5(3) ?
O2A C2A C16A 108.2(3) ?
C15A C2A C16A 110.8(3) ?
O2A C2A C1A 102.0(3) ?
C15A C2A C1A 114.3(3) ?
C16A C2A C1A 114.1(3) ?
N2A C3A C4A 113.2(4) y
N2A C3A C6A 117.0(4) ?
C4A C3A C6A 129.8(4) ?
C5A C4A C3A 102.8(4) y
C5A C4A B1A 127.6(4) ?
C3A C4A B1A 129.6(4) ?
O1A C5A C4A 111.0(4) ?
O1A C5A C19A 113.8(4) y
C4A C5A C19A 135.2(4) ?
C11A C6A C7A 119.3(4) ?
C11A C6A C3A 121.1(4) ?
C7A C6A C3A 119.6(4) ?
C8A C7A C6A 119.4(4) ?
C8A C7A C13A 119.4(4) ?
C6A C7A C13A 121.2(4) ?
C9A C8A C7A 121.5(4) ?
C9A C8A H8AA 119.2 ?
C7A C8A H8AA 119.2 ?
C8A C9A C10A 118.5(4) ?
C8A C9A C14A 120.7(4) ?
C10A C9A C14A 120.9(4) ?
C11A C10A C9A 122.1(4) ?
C11A C10A H10B 118.9 ?
C9A C10A H10B 118.9 ?
C10A C11A C6A 119.1(4) ?
C10A C11A C12A 120.6(4) ?
C6A C11A C12A 120.3(4) ?
C11A C12A H12D 109.5 ?
C11A C12A H12E 109.5 ?
H12D C12A H12E 109.5 ?
C11A C12A H12F 109.5 ?
H12D C12A H12F 109.5 ?
H12E C12A H12F 109.5 ?
C7A C13A H13D 109.5 ?
C7A C13A H13E 109.5 ?
H13D C13A H13E 109.5 ?
C7A C13A H13F 109.5 ?
H13D C13A H13F 109.5 ?
H13E C13A H13F 109.5 ?
C9A C14A H14D 109.5 ?
C9A C14A H14E 109.5 ?
H14D C14A H14E 109.5 ?
C9A C14A H14F 109.5 ?
H14D C14A H14F 109.5 ?
H14E C14A H14F 109.5 ?
C2A C15A H15D 109.5 ?
C2A C15A H15E 109.5 ?
H15D C15A H15E 109.5 ?
C2A C15A H15F 109.5 ?
H15D C15A H15F 109.5 ?
H15E C15A H15F 109.5 ?
C2A C16A H16D 109.5 ?
C2A C16A H16E 109.5 ?
H16D C16A H16E 109.5 ?
C2A C16A H16F 109.5 ?
H16D C16A H16F 109.5 ?
H16E C16A H16F 109.5 ?
C1A C17A H17D 109.5 ?
C1A C17A H17E 109.5 ?
H17D C17A H17E 109.5 ?
C1A C17A H17F 109.5 ?
H17D C17A H17F 109.5 ?
H17E C17A H17F 109.5 ?
C1A C18A H18D 109.5 ?
C1A C18A H18E 109.5 ?
H18D C18A H18E 109.5 ?
C1A C18A H18F 109.5 ?
H18D C18A H18F 109.5 ?
H18E C18A H18F 109.5 ?
C5A C19A C20A 113.6(4) ?
C5A C19A H19C 108.9 ?
C20A C19A H19C 108.9 ?
C5A C19A H19D 108.9 ?
C20A C19A H19D 108.9 ?
H19C C19A H19D 107.7 ?
C21 C20A C21' 33.8(12) ?
C21 C20A C19A 139.4(16) ?
C21' C20A C19A 113.4(6) ?
C21 C20A H20W 102.2 ?
C21' C20A H20W 135.9 ?
C19A C20A H20W 102.2 ?
C21 C20A H20X 102.2 ?
C21' C20A H20X 92.7 ?
C19A C20A H20X 102.2 ?
H20W C20A H20X 104.8 ?
C21 C20A H20Y 105.3 ?
C21' C20A H20Y 111.1 ?
C19A C20A H20Y 111.6 ?
H20W C20A H20Y 76.7 ?
H20X C20A H20Y 28.3 ?
C21 C20A H20Z 70.4 ?
C21' C20A H20Z 99.9 ?
C19A C20A H20Z 111.1 ?
H20W C20A H20Z 40.8 ?
H20X C20A H20Z 135.5 ?
H20Y C20A H20Z 109.1 ?
C20A C21 C22 111.0(12) ?
C20A C21 H20Z 38.5 ?
C22 C21 H20Z 148.4 ?
C20A C21 H21E 109.4 ?
C22 C21 H21E 109.4 ?
H20Z C21 H21E 82.6 ?
C20A C21 H21H 109.4 ?
C22 C21 H21H 109.4 ?
H20Z C21 H21H 93.2 ?
H21E C21 H21H 108.0 ?
C20A C21' C22' 115.9(8) ?
C20A C21' H21F 108.3 ?
C22' C21' H21F 108.3 ?
C20A C21' H21G 108.3 ?
C22' C21' H21G 108.3 ?
H21F C21' H21G 107.4 ?
C21 C22 H22G 109.5 ?
C21 C22 H22H 109.5 ?
H22G C22 H22H 109.5 ?
C21 C22 H22I 109.5 ?
H22G C22 H22I 109.5 ?
H22H C22 H22I 109.5 ?
C21' C22' H22J 109.5 ?
C21' C22' H22K 109.5 ?
H22J C22' H22K 109.5 ?
C21' C22' H22L 109.5 ?
H22J C22' H22L 109.5 ?
H22K C22' H22L 109.5 ?

loop_
_geom_bond_atom_site_label_1
_geom_bond_atom_site_label_2
_geom_bond_site_symmetry_2
_geom_bond_distance
_geom_bond_publ_flag
B1 O2 . 1.366(5) ?
B1 O3 . 1.376(5) ?
B1 C4 . 1.544(6) y
O1 C5 . 1.364(4) y
O1 N2 . 1.418(4) y
O2 C2 . 1.465(4) ?
O3 C1 . 1.470(4) ?
N2 C3 . 1.308(5) ?
C1 C18 . 1.515(5) ?
C1 C17 . 1.521(5) ?
C1 C2 . 1.555(5) ?
C2 C15 . 1.508(5) ?
C2 C16 . 1.521(5) ?
C3 C4 . 1.446(5) y
C3 C6 . 1.481(5) y
C4 C5 . 1.364(5) y
C5 C19 . 1.480(5) y
C6 C7 . 1.399(5) ?
C6 C11 . 1.402(5) ?
C7 C8 . 1.387(5) ?
C7 C13 . 1.512(5) ?
C8 C9 . 1.378(5) ?
C8 H8A . .9500 ?
C9 C10 . 1.389(5) ?
C9 C14 . 1.515(5) ?
C10 C11 . 1.377(5) ?
C10 H10A . .9500 ?
C11 C12 . 1.504(5) ?
C12 H12A . .9800 ?
C12 H12B . .9800 ?
C12 H12C . .9800 ?
C13 H13A . .9800 ?
C13 H13B . .9800 ?
C13 H13C . .9800 ?
C14 H14A . .9800 ?
C14 H14B . .9800 ?
C14 H14C . .9800 ?
C15 H15A . .9800 ?
C15 H15B . .9800 ?
C15 H15C . .9800 ?
C16 H16A . .9800 ?
C16 H16B . .9800 ?
C16 H16C . .9800 ?
C17 H17A . .9800 ?
C17 H17B . .9800 ?
C17 H17C . .9800 ?
C18 H18A . .9800 ?
C18 H18B . .9800 ?
C18 H18C . .9800 ?
C19 C20 . 1.512(5) ?
C19 H19A . .9900 ?
C19 H19B . .9900 ?
C20 C21B . 1.554(7) ?
C20 C21A . 1.556(7) ?
C20 H20A . .9900 ?
C20 H20B . .9900 ?
C20 H20C . .9899 ?
C20 H20D . .9899 ?
C21A C22A . 1.511(2) ?
C21A H21A . .9900 ?
C21A H21B . .9900 ?
C21B C22B . 1.510(2) ?
C21B H21C . .9900 ?
C21B H21D . .9900 ?
C22A H22A . .9800 ?
C22A H22B . .9800 ?
C22A H22C . .9800 ?
C22B H22D . .9800 ?
C22B H22E . .9800 ?
C22B H22F . .9800 ?
B1A O3A . 1.369(5) ?
B1A O2A . 1.370(5) ?
B1A C4A . 1.541(6) y
N2A C3A . 1.310(5) y
N2A O1A . 1.427(4) y
O1A C5A . 1.354(4) y
O2A C2A . 1.465(4) ?
O3A C1A . 1.466(4) ?
C1A C18A . 1.519(5) ?
C1A C17A . 1.524(5) ?
C1A C2A . 1.558(5) ?
C2A C15A . 1.512(5) ?
C2A C16A . 1.527(5) ?
C3A C4A . 1.441(5) y
C3A C6A . 1.479(5) y
C4A C5A . 1.355(5) y
C5A C19A . 1.497(5) y
C6A C11A . 1.406(5) ?
C6A C7A . 1.414(5) ?
C7A C8A . 1.388(5) ?
C7A C13A . 1.514(5) ?
C8A C9A . 1.380(5) ?
C8A H8AA . .9500 ?
C9A C10A . 1.393(5) ?
C9A C14A . 1.513(5) ?
C10A C11A . 1.381(5) ?
C10A H10B . .9500 ?
C11A C12A . 1.514(5) ?
C12A H12D . .9800 ?
C12A H12E . .9800 ?
C12A H12F . .9800 ?
C13A H13D . .9800 ?
C13A H13E . .9800 ?
C13A H13F . .9800 ?
C14A H14D . .9800 ?
C14A H14E . .9800 ?
C14A H14F . .9800 ?
C15A H15D . .9800 ?
C15A H15E . .9800 ?
C15A H15F . .9800 ?
C16A H16D . .9800 ?
C16A H16E . .9800 ?
C16A H16F . .9800 ?
C17A H17D . .9800 ?
C17A H17E . .9800 ?
C17A H17F . .9800 ?
C18A H18D . .9800 ?
C18A H18E . .9800 ?
C18A H18F . .9800 ?
C19A C20A . 1.510(6) ?
C19A H19C . .9900 ?
C19A H19D . .9900 ?
C20A C21 . 1.503(8) ?
C20A C21' . 1.503(8) ?
C20A H20W . .9900 ?
C20A H20X . .9900 ?
C20A H20Y . .9899 ?
C20A H20Z . .9900 ?
C21 C22 . 1.508(2) ?
C21 H20Z . 1.4963 ?
C21 H21E . .9900 ?
C21 H21H . .9900 ?
C21' C22' . 1.504(2) ?
C21' H21F . .9900 ?
C21' H21G . .9900 ?
C22 H22G . .9800 ?
C22 H22H . .9800 ?
C22 H22I . .9800 ?
C22' H22J . .9800 ?
C22' H22K . .9800 ?
C22' H22L . .9800 ?

loop_
_geom_torsion_atom_site_label_1
_geom_torsion_atom_site_label_2
_geom_torsion_atom_site_label_3
_geom_torsion_atom_site_label_4
_geom_torsion
O3 B1 O2 C2 8.6(4)
C4 B1 O2 C2 -168.9(4)
O2 B1 O3 C1 11.0(4)
C4 B1 O3 C1 -171.5(4)
C5 O1 N2 C3 -.6(4)
B1 O3 C1 C18 95.2(4)
B1 O3 C1 C17 -145.8(3)
B1 O3 C1 C2 -24.2(4)
B1 O2 C2 C15 -144.9(3)
B1 O2 C2 C16 96.4(4)
B1 O2 C2 C1 -23.0(4)
O3 C1 C2 O2 28.5(4)
C18 C1 C2 O2 -86.0(4)
C17 C1 C2 O2 145.5(3)
O3 C1 C2 C15 147.1(3)
C18 C1 C2 C15 32.6(5)
C17 C1 C2 C15 -95.9(4)
O3 C1 C2 C16 -85.1(4)
C18 C1 C2 C16 160.5(3)
C17 C1 C2 C16 32.0(5)
O1 N2 C3 C4 .5(4)
O1 N2 C3 C6 -177.1(3)
N2 C3 C4 C5 -.2(5)
C6 C3 C4 C5 177.1(4)
N2 C3 C4 B1 176.4(4)
C6 C3 C4 B1 -6.3(7)
O2 B1 C4 C5 -177.2(4)
O3 B1 C4 C5 5.5(6)
O2 B1 C4 C3 6.9(7)
O3 B1 C4 C3 -170.3(4)
C3 C4 C5 O1 -.2(4)
B1 C4 C5 O1 -177.0(4)
C3 C4 C5 C19 -177.4(4)
B1 C4 C5 C19 5.9(7)
N2 O1 C5 C4 .5(4)
N2 O1 C5 C19 178.3(3)
N2 C3 C6 C7 72.7(5)
C4 C3 C6 C7 -104.5(5)
N2 C3 C6 C11 -106.3(5)
C4 C3 C6 C11 76.6(5)
C11 C6 C7 C8 -.4(6)
C3 C6 C7 C8 -179.3(3)
C11 C6 C7 C13 179.4(4)
C3 C6 C7 C13 .5(5)
C6 C7 C8 C9 .2(6)
C13 C7 C8 C9 -179.6(4)
C7 C8 C9 C10 .0(6)
C7 C8 C9 C14 -179.0(4)
C8 C9 C10 C11 -.2(6)
C14 C9 C10 C11 178.9(4)
C9 C10 C11 C6 .0(6)
C9 C10 C11 C12 179.3(4)
C7 C6 C11 C10 .3(6)
C3 C6 C11 C10 179.2(3)
C7 C6 C11 C12 -179.0(3)
C3 C6 C11 C12 -.1(6)
C4 C5 C19 C20 122.6(5)
O1 C5 C19 C20 -54.4(5)
C5 C19 C20 C21B -45.8(7)
C5 C19 C20 C21A -74.1(7)
C19 C20 C21A C22A -167.2(9)
C21B C20 C21A C22A 64.2(13)
C19 C20 C21B C22B -74.5(12)
C21A C20 C21B C22B -11.2(10)
C3A N2A O1A C5A -.2(4)
O3A B1A O2A C2A -10.6(5)
C4A B1A O2A C2A 169.7(4)
O2A B1A O3A C1A -9.8(5)
C4A B1A O3A C1A 169.9(4)
B1A O3A C1A C18A 145.8(4)
B1A O3A C1A C17A -95.5(4)
B1A O3A C1A C2A 24.3(4)
B1A O2A C2A C15A -95.4(4)
B1A O2A C2A C16A 145.4(4)
B1A O2A C2A C1A 24.8(4)
O3A C1A C2A O2A -29.5(4)
C18A C1A C2A O2A -146.9(3)
C17A C1A C2A O2A 85.0(4)
O3A C1A C2A C15A 85.0(4)
C18A C1A C2A C15A -32.4(5)
C17A C1A C2A C15A -160.5(3)
O3A C1A C2A C16A -145.9(3)
C18A C1A C2A C16A 96.6(4)
C17A C1A C2A C16A -31.5(5)
O1A N2A C3A C4A -.4(5)
O1A N2A C3A C6A 179.2(3)
N2A C3A C4A C5A .8(5)
C6A C3A C4A C5A -178.7(4)
N2A C3A C4A B1A -179.1(4)
C6A C3A C4A B1A 1.4(7)
O3A B1A C4A C5A -11.0(7)
O2A B1A C4A C5A 168.6(4)
O3A B1A C4A C3A 169.0(4)
O2A B1A C4A C3A -11.4(7)
N2A O1A C5A C4A .8(5)
N2A O1A C5A C19A -178.7(3)
C3A C4A C5A O1A -.9(5)
B1A C4A C5A O1A 179.0(4)
C3A C4A C5A C19A 178.4(5)
B1A C4A C5A C19A -1.7(8)
N2A C3A C6A C11A 111.1(4)
C4A C3A C6A C11A -69.4(6)
N2A C3A C6A C7A -68.8(5)
C4A C3A C6A C7A 110.7(5)
C11A C6A C7A C8A -.3(6)
C3A C6A C7A C8A 179.6(4)
C11A C6A C7A C13A -178.9(4)
C3A C6A C7A C13A 1.0(5)
C6A C7A C8A C9A .7(6)
C13A C7A C8A C9A 179.4(4)
C7A C8A C9A C10A -1.2(6)
C7A C8A C9A C14A 178.4(4)
C8A C9A C10A C11A 1.4(6)
C14A C9A C10A C11A -178.3(4)
C9A C10A C11A C6A -1.0(6)
C9A C10A C11A C12A -179.7(4)
C7A C6A C11A C10A .4(6)
C3A C6A C11A C10A -179.5(3)
C7A C6A C11A C12A 179.2(3)
C3A C6A C11A C12A -.7(6)
O1A C5A C19A C20A -58.1(5)
C4A C5A C19A C20A 122.7(6)
C5A C19A C20A C21 -40.5(13)
C5A C19A C20A C21' -68.0(6)
C21' C20A C21 C22 -41.0(11)
C19A C20A C21 C22 -91(3)
C21 C20A C21' C22' 131(3)
C19A C20A C21' C22' -81.7(9)
